data_1566141
loop_
_publ_author_name
'Forensi, Silvia'
'Stopin, Antoine'
'de Leo, Federica'
'Wouters, Johan'
'Bonifazi, Davide'

_publ_section_title
;
 1,8,10-Trisubstituted anthracenyl hydrocarbons: Towards versatile
 scaffolds for multiple-H-bonded recognition arrays
;
_journal_issue 51
_journal_name_full Tetrahedron
_journal_page_first 131299
_journal_paper_doi 10.1016/j.tet.2020.131299
_journal_volume 76
_journal_year 2020
_chemical_formula_moiety 'C15 H7 Cl2 F3 O3 S'
_chemical_formula_sum 'C15 H7 Cl2 F3 O3 S'
_chemical_formula_weight 395.17
_space_group_IT_number 15
_space_group_name_Hall '-C 2yc'
_space_group_name_H-M_alt 'C 1 2/c 1'
_symmetry_cell_setting monoclinic
_symmetry_space_group_name_Hall '-C 2yc'
_symmetry_space_group_name_H-M 'C 1 2/c 1'
_atom_sites_solution_hydrogens geom
_atom_sites_solution_primary direct
_atom_sites_solution_secondary difmap
_audit_creation_method SHELXL-97
_cell_angle_alpha 90.00
_cell_angle_beta 102.298(7)
_cell_angle_gamma 90.00
_cell_formula_units_Z 8
_cell_length_a 9.1909(7)
_cell_length_b 20.3736(17)
_cell_length_c 17.2816(12)
_cell_measurement_reflns_used 2762
_cell_measurement_temperature 293(2)
_cell_measurement_theta_max 26.9240
_cell_measurement_theta_min 3.7680
_cell_volume 3161.8(4)
_computing_cell_refinement
;
CrysAlisPro, Agilent Technologies,
Version 1.171.36.28 (release 01-02-2013 CrysAlis171 .NET)
(compiled Feb  1 2013,16:14:44)
;
_computing_data_collection
;
CrysAlisPro, Agilent Technologies,
Version 1.171.36.28 (release 01-02-2013 CrysAlis171 .NET)
(compiled Feb  1 2013,16:14:44)
;
_computing_data_reduction
;
CrysAlisPro, Agilent Technologies,
Version 1.171.36.28 (release 01-02-2013 CrysAlis171 .NET)
(compiled Feb  1 2013,16:14:44)
;
_computing_structure_refinement 'SHELXL-97 (Sheldrick, 1997)'
_computing_structure_solution Sir2011
_diffrn_ambient_temperature 293(2)
_diffrn_detector_area_resol_mean 5.1856
_diffrn_measured_fraction_theta_full 0.996
_diffrn_measured_fraction_theta_max 0.996
_diffrn_measurement_device_type 'Xcalibur, Ruby, Gemini ultra'
_diffrn_measurement_method '\w scans'
_diffrn_radiation_monochromator graphite
_diffrn_radiation_source 'fine-focus sealed tube'
_diffrn_radiation_type MoK\a
_diffrn_radiation_wavelength 0.71073
_diffrn_reflns_av_R_equivalents 0.0237
_diffrn_reflns_av_sigmaI/netI 0.0269
_diffrn_reflns_limit_h_max 10
_diffrn_reflns_limit_h_min -8
_diffrn_reflns_limit_k_max 23
_diffrn_reflns_limit_k_min -24
_diffrn_reflns_limit_l_max 17
_diffrn_reflns_limit_l_min -20
_diffrn_reflns_number 7122
_diffrn_reflns_theta_full 25.00
_diffrn_reflns_theta_max 25.02
_diffrn_reflns_theta_min 3.76
_exptl_absorpt_coefficient_mu 0.586
_exptl_absorpt_correction_T_max 0.9224
_exptl_absorpt_correction_T_min 0.7621
_exptl_absorpt_correction_type analytical
_exptl_absorpt_process_details
;
CrysAlisPro, Agilent Technologies,
Version 1.171.36.28 (release 01-02-2013 CrysAlis171 .NET)
(compiled Feb  1 2013,16:14:44)
Analytical numeric absorption correction using a multifaceted crystal
			model based on expressions derived by R.C. Clark & J.S. Reid.
(Clark, R. C. & Reid, J. S. (1995). Acta Cryst. A51, 887-897)
;
_exptl_crystal_colour 'clear light yellow'
_exptl_crystal_density_diffrn 1.660
_exptl_crystal_density_method 'not measured'
_exptl_crystal_description plate
_exptl_crystal_F_000 1584
_exptl_crystal_size_max 0.49
_exptl_crystal_size_mid 0.29
_exptl_crystal_size_min 0.14
_refine_diff_density_max 0.952
_refine_diff_density_min -1.045
_refine_diff_density_rms 0.118
_refine_ls_extinction_method none
_refine_ls_goodness_of_fit_ref 1.590
_refine_ls_hydrogen_treatment constr
_refine_ls_matrix_type full
_refine_ls_number_parameters 262
_refine_ls_number_reflns 2795
_refine_ls_number_restraints 20
_refine_ls_restrained_S_all 1.584
_refine_ls_R_factor_all 0.1441
_refine_ls_R_factor_gt 0.1193
_refine_ls_shift/su_max 0.001
_refine_ls_shift/su_mean 0.000
_refine_ls_structure_factor_coef Fsqd
_refine_ls_weighting_details 'calc w=1/[\s^2^(Fo^2^)+(0.2000P)^2^+0.0000P] where P=(Fo^2^+2Fc^2^)/3'
_refine_ls_weighting_scheme calc
_refine_ls_wR_factor_gt 0.3755
_refine_ls_wR_factor_ref 0.4091
_reflns_number_gt 1884
_reflns_number_total 2795
_reflns_threshold_expression >2sigma(I)
_cod_data_source_file Tetrahedron-2020-76-131299.cif
_cod_data_source_block 5
_cod_original_sg_symbol_H-M 'C 2/c'
_cod_database_code 1566141

loop_
_symmetry_equiv_pos_as_xyz
'x, y, z'
'-x, y, -z+1/2'
'x+1/2, y+1/2, z'
'-x+1/2, y+1/2, -z+1/2'
'-x, -y, -z'
'x, -y, z-1/2'
'-x+1/2, -y+1/2, -z'
'x+1/2, -y+1/2, z-1/2'

loop_
_atom_site_label
_atom_site_type_symbol
_atom_site_fract_x
_atom_site_fract_y
_atom_site_fract_z
_atom_site_U_iso_or_equiv
_atom_site_adp_type
_atom_site_occupancy
_atom_site_symmetry_multiplicity
_atom_site_calc_flag
_atom_site_refinement_flags
_atom_site_disorder_assembly
_atom_site_disorder_group
C1 C 0.0223(7) -0.0494(4) 0.1330(3) 0.086(2) Uani 1 1 d . . .
C2 C -0.1029(9) -0.0465(5) 0.0733(4) 0.097(2) Uani 1 1 d . . .
H2 H -0.1480 -0.0845 0.0499 0.116 Uiso 1 1 calc R . .
C3 C -0.1589(8) 0.0139(6) 0.0494(4) 0.101(3) Uani 1 1 d . . .
H3 H -0.2430 0.0164 0.0086 0.121 Uiso 1 1 calc R . .
C4 C -0.0974(6) 0.0703(4) 0.0826(3) 0.084(2) Uani 1 1 d . . .
H4 H -0.1408 0.1103 0.0650 0.101 Uiso 1 1 calc R . .
C5 C 0.0354(6) 0.0687(3) 0.1452(3) 0.0666(15) Uani 1 1 d . . .
C6 C 0.1062(6) 0.1221(3) 0.1825(3) 0.0686(16) Uani 1 1 d . A .
C7 C 0.2300(6) 0.1204(3) 0.2454(3) 0.0649(14) Uani 1 1 d . . .
C8 C 0.2993(8) 0.1778(3) 0.2855(4) 0.0853(19) Uani 1 1 d . . .
H8 H 0.2617 0.2192 0.2693 0.102 Uiso 1 1 calc R . .
C9 C 0.4150(9) 0.1727(4) 0.3448(5) 0.104(2) Uani 1 1 d . . .
H9 H 0.4556 0.2103 0.3715 0.124 Uiso 1 1 calc R . .
C10 C 0.4804(7) 0.1091(4) 0.3692(4) 0.095(2) Uani 1 1 d . . .
H10 H 0.5660 0.1058 0.4090 0.113 Uiso 1 1 calc R . .
C11 C 0.4143(6) 0.0549(4) 0.3330(3) 0.0766(18) Uani 1 1 d . . .
C12 C 0.2870(6) 0.0577(3) 0.2695(3) 0.0649(14) Uani 1 1 d . . .
C13 C 0.2182(6) 0.0016(3) 0.2329(3) 0.0686(15) Uani 1 1 d . . .
H13 H 0.2558 -0.0394 0.2504 0.082 Uiso 1 1 calc R . .
C14 C 0.0956(6) 0.0055(3) 0.1714(3) 0.0635(15) Uani 1 1 d . . .
Cl1 Cl 0.0943(3) -0.12778(11) 0.16051(15) 0.1254(10) Uani 1 1 d . . .
Cl2 Cl 0.48905(17) -0.02118(11) 0.36638(11) 0.1003(9) Uani 1 1 d . . .
O1 O 0.0440(5) 0.1858(2) 0.1598(2) 0.0814(13) Uani 1 1 d D . .
S1 S 0.1131(8) 0.2277(4) 0.0975(3) 0.122(3) Uani 0.45 1 d PD A 1
O2 O 0.2619(8) 0.2160(7) 0.0945(6) 0.112(3) Uani 0.45 1 d PD A 1
O3 O 0.0365(11) 0.2174(7) 0.0193(3) 0.199(8) Uani 0.45 1 d PD A 1
C15 C 0.0301(14) 0.3089(7) 0.1148(7) 0.30(2) Uani 0.45 1 d PD A 1
F1 F 0.110(3) 0.3426(16) 0.1742(10) 0.36(3) Uani 0.45 1 d PD A 1
F2 F -0.1043(17) 0.2986(10) 0.1279(15) 0.34(3) Uani 0.45 1 d PD A 1
F3 F 0.020(2) 0.3422(12) 0.0483(9) 0.166(9) Uani 0.45 1 d PD A 1
S1' S 0.0597(6) 0.2175(4) 0.0782(3) 0.0950(18) Uani 0.55 1 d PD A 2
O2' O 0.1791(9) 0.1898(6) 0.0513(5) 0.112(3) Uani 0.55 1 d PD A 2
O3' O -0.0590(9) 0.2133(7) 0.0125(5) 0.199(8) Uani 0.55 1 d PD A 2
C15' C 0.1007(12) 0.2947(5) 0.1137(6) 0.30(2) Uani 0.55 1 d PD A 2
F1' F 0.2359(14) 0.2909(6) 0.1586(7) 0.234(11) Uani 0.55 1 d PD A 2
F2' F 0.006(2) 0.3140(6) 0.1570(11) 0.34(2) Uani 0.55 1 d PD A 2
F3' F 0.1001(17) 0.3373(8) 0.0560(7) 0.145(6) Uani 0.55 1 d PD A 2

loop_
_atom_site_aniso_label
_atom_site_aniso_U_11
_atom_site_aniso_U_22
_atom_site_aniso_U_33
_atom_site_aniso_U_23
_atom_site_aniso_U_13
_atom_site_aniso_U_12
C1 0.076(4) 0.119(5) 0.068(4) -0.025(3) 0.029(3) -0.022(3)
C2 0.087(4) 0.140(7) 0.065(4) -0.028(4) 0.021(3) -0.024(5)
C3 0.065(4) 0.183(9) 0.055(3) -0.013(5) 0.012(3) -0.013(5)
C4 0.056(3) 0.141(6) 0.054(3) 0.004(4) 0.008(2) 0.005(3)
C5 0.054(3) 0.107(4) 0.043(2) -0.007(3) 0.020(2) -0.005(3)
C6 0.056(3) 0.097(4) 0.058(3) 0.013(3) 0.024(2) 0.015(3)
C7 0.062(3) 0.082(4) 0.056(3) -0.002(3) 0.026(2) -0.007(3)
C8 0.083(4) 0.099(5) 0.076(4) 0.004(3) 0.024(3) -0.014(3)
C9 0.096(5) 0.117(7) 0.098(5) -0.021(5) 0.021(4) -0.043(5)
C10 0.063(3) 0.129(6) 0.084(4) 0.002(4) -0.001(3) -0.028(4)
C11 0.055(3) 0.115(5) 0.061(3) 0.018(3) 0.014(2) -0.004(3)
C12 0.052(3) 0.099(4) 0.047(3) 0.004(3) 0.018(2) -0.009(3)
C13 0.058(3) 0.093(4) 0.058(3) -0.006(3) 0.020(2) -0.004(3)
C14 0.055(3) 0.092(4) 0.049(3) 0.004(3) 0.022(2) 0.003(3)
Cl1 0.1347(19) 0.1001(16) 0.1377(19) -0.0232(12) 0.0206(14) -0.0141(11)
Cl2 0.0676(11) 0.1339(17) 0.0941(14) 0.0292(10) 0.0053(9) 0.0094(9)
O1 0.080(3) 0.098(3) 0.076(2) 0.013(2) 0.0359(19) 0.015(2)
S1 0.120(5) 0.128(6) 0.144(6) 0.083(5) 0.084(5) 0.064(5)
O2 0.134(8) 0.133(7) 0.084(6) 0.011(5) 0.056(5) 0.017(6)
O3 0.236(18) 0.216(10) 0.092(5) 0.027(6) -0.080(8) -0.121(13)
C15 0.71(7) 0.098(12) 0.114(10) 0.025(8) 0.16(2) 0.04(2)
F1 0.40(5) 0.57(8) 0.117(14) -0.05(3) 0.067(19) -0.01(5)
F2 0.30(3) 0.30(3) 0.50(5) 0.22(3) 0.28(3) 0.24(3)
F3 0.23(2) 0.146(12) 0.140(11) 0.051(9) 0.093(12) 0.081(16)
S1' 0.095(3) 0.123(4) 0.0633(19) 0.0075(19) 0.009(2) 0.020(3)
O2' 0.134(8) 0.133(7) 0.084(6) 0.011(5) 0.056(5) 0.017(6)
O3' 0.236(18) 0.216(10) 0.092(5) 0.027(6) -0.080(8) -0.121(13)
C15' 0.71(7) 0.098(12) 0.114(10) 0.025(8) 0.16(2) 0.04(2)
F1' 0.303(19) 0.221(14) 0.121(9) 0.085(10) -0.081(11) -0.175(15)
F2' 0.74(6) 0.069(6) 0.36(3) 0.007(11) 0.44(4) 0.034(16)
F3' 0.212(16) 0.094(7) 0.154(10) 0.020(6) 0.096(9) 0.022(10)

loop_
_atom_type_symbol
_atom_type_description
_atom_type_scat_dispersion_real
_atom_type_scat_dispersion_imag
_atom_type_scat_source
C C 0.0033 0.0016 'International Tables Vol C Tables 4.2.6.8 and 6.1.1.4'
H H 0.0000 0.0000 'International Tables Vol C Tables 4.2.6.8 and 6.1.1.4'
O O 0.0106 0.0060 'International Tables Vol C Tables 4.2.6.8 and 6.1.1.4'
F F 0.0171 0.0103 'International Tables Vol C Tables 4.2.6.8 and 6.1.1.4'
Cl Cl 0.1484 0.1585 'International Tables Vol C Tables 4.2.6.8 and 6.1.1.4'
S S 0.1246 0.1234 'International Tables Vol C Tables 4.2.6.8 and 6.1.1.4'

loop_
_geom_angle_atom_site_label_1
_geom_angle_atom_site_label_2
_geom_angle_atom_site_label_3
_geom_angle
_geom_angle_site_symmetry_1
_geom_angle_site_symmetry_3
C2 C1 C14 124.4(8) . .
C2 C1 Cl1 116.7(6) . .
C14 C1 Cl1 118.9(5) . .
C3 C2 C1 117.9(7) . .
C3 C2 H2 121.1 . .
C1 C2 H2 121.1 . .
C4 C3 C2 122.8(6) . .
C4 C3 H3 118.6 . .
C2 C3 H3 118.6 . .
C3 C4 C5 120.5(7) . .
C3 C4 H4 119.8 . .
C5 C4 H4 119.8 . .
C6 C5 C14 117.1(5) . .
C6 C5 C4 125.4(6) . .
C14 C5 C4 117.4(6) . .
C5 C6 C7 125.3(6) . .
C5 C6 O1 118.1(5) . .
C7 C6 O1 116.4(5) . .
C6 C7 C12 116.2(5) . .
C6 C7 C8 124.0(5) . .
C12 C7 C8 119.8(5) . .
C9 C8 C7 120.8(7) . .
C9 C8 H8 119.6 . .
C7 C8 H8 119.6 . .
C8 C9 C10 120.9(6) . .
C8 C9 H9 119.5 . .
C10 C9 H9 119.5 . .
C11 C10 C9 118.6(5) . .
C11 C10 H10 120.7 . .
C9 C10 H10 120.7 . .
C10 C11 C12 122.7(6) . .
C10 C11 Cl2 117.9(5) . .
C12 C11 Cl2 119.4(5) . .
C13 C12 C7 120.5(5) . .
C13 C12 C11 122.4(6) . .
C7 C12 C11 117.1(5) . .
C14 C13 C12 121.4(6) . .
C14 C13 H13 119.3 . .
C12 C13 H13 119.3 . .
C13 C14 C1 123.6(6) . .
C13 C14 C5 119.4(6) . .
C1 C14 C5 117.0(5) . .
C6 O1 S1' 120.3(4) . .
C6 O1 S1 118.1(4) . .
S1' O1 S1 20.6(3) . .
O2 S1 O3 103.53(10) . .
O2 S1 O1 117.6(7) . .
O3 S1 O1 112.2(5) . .
O2 S1 C15 126.2(9) . .
O3 S1 C15 98.5(6) . .
O1 S1 C15 97.5(6) . .
F1 C15 F2 109.55(12) . .
F1 C15 F3 109.54(12) . .
F2 C15 F3 109.52(12) . .
F1 C15 S1 114.0(14) . .
F2 C15 S1 108.3(11) . .
F3 C15 S1 105.8(12) . .
O2' S1' O3' 103.63(10) . .
O2' S1' O1 111.0(6) . .
O3' S1' O1 119.6(8) . .
O2' S1' C15' 111.3(8) . .
O3' S1' C15' 115.0(8) . .
O1 S1' C15' 96.4(5) . .
F2' C15' F1' 109.49(12) . .
F2' C15' F3' 109.49(12) . .
F1' C15' F3' 109.50(12) . .
F2' C15' S1' 111.0(7) . .
F1' C15' S1' 105.5(6) . .
F3' C15' S1' 111.8(8) . .

loop_
_geom_bond_atom_site_label_1
_geom_bond_atom_site_label_2
_geom_bond_distance
_geom_bond_site_symmetry_2
C1 C2 1.374(10) .
C1 C14 1.397(9) .
C1 Cl1 1.755(9) .
C2 C3 1.363(12) .
C2 H2 0.9300 .
C3 C4 1.353(12) .
C3 H3 0.9300 .
C4 C5 1.450(7) .
C4 H4 0.9300 .
C5 C6 1.357(9) .
C5 C14 1.437(9) .
C6 C7 1.397(7) .
C6 O1 1.437(7) .
C7 C12 1.410(8) .
C7 C8 1.437(8) .
C8 C9 1.315(10) .
C8 H8 0.9300 .
C9 C10 1.452(11) .
C9 H9 0.9300 .
C10 C11 1.348(10) .
C10 H10 0.9300 .
C11 C12 1.426(8) .
C11 Cl2 1.743(7) .
C12 C13 1.391(8) .
C13 C14 1.377(8) .
C13 H13 0.9300 .
O1 S1' 1.585(8) .
O1 S1 1.607(8) .
S1 O2 1.3994(11) .
S1 O3 1.4011(10) .
S1 C15 1.873(13) .
C15 F1 1.3197(11) .
C15 F2 1.3198(11) .
C15 F3 1.3199(11) .
S1' O2' 1.3994(10) .
S1' O3' 1.3999(10) .
S1' C15' 1.700(12) .
C15' F2' 1.3201(11) .
C15' F1' 1.3201(11) .
C15' F3' 1.3201(10) .

loop_
_geom_torsion_atom_site_label_1
_geom_torsion_atom_site_label_2
_geom_torsion_atom_site_label_3
_geom_torsion_atom_site_label_4
_geom_torsion
_geom_torsion_site_symmetry_1
_geom_torsion_site_symmetry_2
_geom_torsion_site_symmetry_3
_geom_torsion_site_symmetry_4
C14 C1 C2 C3 0.4(10) . . . .
Cl1 C1 C2 C3 -178.4(5) . . . .
C1 C2 C3 C4 -0.7(11) . . . .
C2 C3 C4 C5 1.3(10) . . . .
C3 C4 C5 C6 179.9(5) . . . .
C3 C4 C5 C14 -1.5(8) . . . .
C14 C5 C6 C7 -1.8(8) . . . .
C4 C5 C6 C7 176.7(5) . . . .
C14 C5 C6 O1 -177.2(4) . . . .
C4 C5 C6 O1 1.4(8) . . . .
C5 C6 C7 C12 2.1(8) . . . .
O1 C6 C7 C12 177.5(4) . . . .
C5 C6 C7 C8 -177.7(5) . . . .
O1 C6 C7 C8 -2.2(7) . . . .
C6 C7 C8 C9 179.5(6) . . . .
C12 C7 C8 C9 -0.3(9) . . . .
C7 C8 C9 C10 2.8(11) . . . .
C8 C9 C10 C11 -4.1(11) . . . .
C9 C10 C11 C12 2.9(10) . . . .
C9 C10 C11 Cl2 -176.9(5) . . . .
C6 C7 C12 C13 -1.9(7) . . . .
C8 C7 C12 C13 177.9(5) . . . .
C6 C7 C12 C11 179.3(4) . . . .
C8 C7 C12 C11 -0.9(7) . . . .
C10 C11 C12 C13 -179.3(5) . . . .
Cl2 C11 C12 C13 0.6(7) . . . .
C10 C11 C12 C7 -0.5(8) . . . .
Cl2 C11 C12 C7 179.3(3) . . . .
C7 C12 C13 C14 1.6(8) . . . .
C11 C12 C13 C14 -179.7(5) . . . .
C12 C13 C14 C1 -179.7(5) . . . .
C12 C13 C14 C5 -1.2(8) . . . .
C2 C1 C14 C13 177.8(6) . . . .
Cl1 C1 C14 C13 -3.4(7) . . . .
C2 C1 C14 C5 -0.7(8) . . . .
Cl1 C1 C14 C5 178.1(4) . . . .
C6 C5 C14 C13 1.3(7) . . . .
C4 C5 C14 C13 -177.4(5) . . . .
C6 C5 C14 C1 179.9(4) . . . .
C4 C5 C14 C1 1.2(7) . . . .
C5 C6 O1 S1' -74.2(6) . . . .
C7 C6 O1 S1' 110.0(5) . . . .
C5 C6 O1 S1 -97.7(6) . . . .
C7 C6 O1 S1 86.6(5) . . . .
C6 O1 S1 O2 -27.1(8) . . . .
S1' O1 S1 O2 -128.9(17) . . . .
C6 O1 S1 O3 92.7(7) . . . .
S1' O1 S1 O3 -9.1(13) . . . .
C6 O1 S1 C15 -164.9(6) . . . .
S1' O1 S1 C15 93.3(15) . . . .
O2 S1 C15 F1 -46.4(14) . . . .
O3 S1 C15 F1 -160.2(12) . . . .
O1 S1 C15 F1 86.0(12) . . . .
O2 S1 C15 F2 -168.7(11) . . . .
O3 S1 C15 F2 77.6(10) . . . .
O1 S1 C15 F2 -36.3(10) . . . .
O2 S1 C15 F3 74.0(11) . . . .
O3 S1 C15 F3 -39.8(12) . . . .
O1 S1 C15 F3 -153.6(11) . . . .
C6 O1 S1' O2' -21.9(9) . . . .
S1 O1 S1' O2' 67.9(13) . . . .
C6 O1 S1' O3' 98.7(7) . . . .
S1 O1 S1' O3' -171.6(17) . . . .
C6 O1 S1' C15' -137.7(5) . . . .
S1 O1 S1' C15' -47.9(13) . . . .
O2' S1' C15' F2' -163.8(8) . . . .
O3' S1' C15' F2' 78.8(9) . . . .
O1 S1' C15' F2' -48.3(6) . . . .
O2' S1' C15' F1' -45.3(9) . . . .
O3' S1' C15' F1' -162.7(9) . . . .
O1 S1' C15' F1' 70.2(7) . . . .
O2' S1' C15' F3' 73.7(8) . . . .
O3' S1' C15' F3' -43.8(8) . . . .
O1 S1' C15' F3' -170.8(5) . . . .
